data_7017402
loop_
_publ_author_name
'Pan, Chun-Yang'
'Yang, Guo-Yu'

_publ_section_title
;
 A new conformer of indium germanate InGe(3)O(7.5)(en): conformational
 polymorphism in germanate family.
;
_journal_issue 44
_journal_name_full 'Dalton transactions (Cambridge, England : 2003)'
_journal_page_first 11693
_journal_page_last 11695
_journal_paper_doi 10.1039/c1dt11366f
_journal_volume 40
_journal_year 2011
_chemical_formula_sum 'C2 H8 Ge3 In N2 O7.5'
_chemical_formula_weight 512.8319
_chemical_name_systematic
;
?
;
_space_group_IT_number 2
_symmetry_cell_setting triclinic
_symmetry_space_group_name_Hall '-P 1'
_symmetry_space_group_name_H-M 'P -1'
_atom_sites_solution_hydrogens geom
_atom_sites_solution_primary direct
_atom_sites_solution_secondary difmap
_audit_creation_method SHELXL-97
_cell_angle_alpha 71.887(17)
_cell_angle_beta 85.343(18)
_cell_angle_gamma 63.734(12)
_cell_formula_units_Z 2
_cell_length_a 7.826(4)
_cell_length_b 8.287(3)
_cell_length_c 9.222(4)
_cell_measurement_reflns_used 1523
_cell_measurement_temperature 293(2)
_cell_measurement_theta_max 27.4835
_cell_measurement_theta_min 2.3275
_cell_volume 508.6(4)
_computing_cell_refinement 'Bruker XSCANS'
_computing_data_collection 'Bruker XSCANS'
_computing_data_reduction 'Bruker XSCANS'
_computing_molecular_graphics 'Bruker SHELXTL'
_computing_publication_material 'Bruker SHELXTL'
_computing_structure_refinement 'SHELXL-97 (Sheldrick, 1997)'
_computing_structure_solution 'SHELXS-97 (Sheldrick, 1990)'
_diffrn_ambient_temperature 293(2)
_diffrn_measured_fraction_theta_full 0.983
_diffrn_measured_fraction_theta_max 0.983
_diffrn_measurement_device_type 'Siemens SMART CCD'
_diffrn_measurement_method 'phi and omega scans'
_diffrn_radiation_monochromator graphite
_diffrn_radiation_source 'fine-focus sealed tube'
_diffrn_radiation_type MoK\a
_diffrn_radiation_wavelength 0.71073
_diffrn_reflns_av_R_equivalents 0.0151
_diffrn_reflns_av_sigmaI/netI 0.0255
_diffrn_reflns_limit_h_max 10
_diffrn_reflns_limit_h_min -8
_diffrn_reflns_limit_k_max 10
_diffrn_reflns_limit_k_min -10
_diffrn_reflns_limit_l_max 11
_diffrn_reflns_limit_l_min -11
_diffrn_reflns_number 3910
_diffrn_reflns_theta_full 27.47
_diffrn_reflns_theta_max 27.47
_diffrn_reflns_theta_min 2.33
_diffrn_standards_decay_% none
_diffrn_standards_interval_count none
_diffrn_standards_interval_time none
_diffrn_standards_number none
_exptl_absorpt_coefficient_mu 11.043
_exptl_absorpt_correction_T_max 1.0000
_exptl_absorpt_correction_T_min 0.6477
_exptl_absorpt_correction_type multi-scan
_exptl_absorpt_process_details 'SADABS (Sheldrick, 1996)'
_exptl_crystal_colour white
_exptl_crystal_density_diffrn 3.348
_exptl_crystal_density_method 'not measured'
_exptl_crystal_description prism
_exptl_crystal_F_000 412
_exptl_crystal_size_max 0.2800
_exptl_crystal_size_mid 0.0800
_exptl_crystal_size_min 0.0300
_refine_diff_density_max 0.792
_refine_diff_density_min -0.933
_refine_diff_density_rms 0.135
_refine_ls_extinction_method none
_refine_ls_goodness_of_fit_ref 1.032
_refine_ls_hydrogen_treatment contrs
_refine_ls_matrix_type full
_refine_ls_number_parameters 154
_refine_ls_number_reflns 2289
_refine_ls_number_restraints 0
_refine_ls_restrained_S_all 1.032
_refine_ls_R_factor_all 0.0226
_refine_ls_R_factor_gt 0.0196
_refine_ls_shift/su_max 0.000
_refine_ls_shift/su_mean 0.000
_refine_ls_structure_factor_coef Fsqd
_refine_ls_weighting_details 'calc w=1/[\s^2^(Fo^2^)+(0.0277P)^2^+0.0000P] where P=(Fo^2^+2Fc^2^)/3'
_refine_ls_weighting_scheme calc
_refine_ls_wR_factor_gt 0.0474
_refine_ls_wR_factor_ref 0.0488
_reflns_number_gt 2089
_reflns_number_total 2289
_reflns_threshold_expression >2sigma(I)
_cod_data_source_file c1dt11366f.txt
_cod_data_source_block 1
_cod_depositor_comments
;
The following automatic conversions were performed:

'_exptl_absorpt_correction_type' value 'Multi-scan' changed to
'multi-scan' according to
/home/saulius/struct/CIF-dictionaries/cif_core.dic dictionary named
'cif_core.dic' version 2.4.1 from 2010-06-29.

Automatic conversion script
Id: cif_fix_values 1715 2011-07-08 13:25:40Z adriana 
;
_cod_original_sg_symbol_H-M p-1
_cod_database_code 7017402

loop_
_symmetry_equiv_pos_as_xyz
'x, y, z'
'-x, -y, -z'

loop_
_atom_site_label
_atom_site_type_symbol
_atom_site_fract_x
_atom_site_fract_y
_atom_site_fract_z
_atom_site_U_iso_or_equiv
_atom_site_adp_type
_atom_site_occupancy
_atom_site_symmetry_multiplicity
_atom_site_calc_flag
_atom_site_refinement_flags
In1 In 0.00423(3) -0.00866(3) 0.31344(2) 0.01144(7) Uani 1 1 d .
Ge1 Ge -0.09275(5) -0.38321(5) 0.82106(4) 0.01201(9) Uani 1 1 d .
Ge2 Ge 0.24780(4) -0.42129(4) 0.61521(3) 0.00880(8) Uani 1 1 d .
Ge3 Ge 0.32984(4) -0.44078(5) 0.27840(3) 0.00944(8) Uani 1 1 d .
O1 O 0.0016(9) -0.4365(8) 0.9963(6) 0.0305(13) Uani 0.50 1 d P
O2 O -0.1776(9) -0.1342(9) 0.7296(6) 0.0138(13) Uani 0.45 1 d P
O2' O -0.1273(9) -0.1689(8) 0.7991(7) 0.0269(13) Uani 0.55 1 d P
O3 O 0.0749(3) -0.4944(3) 0.7009(3) 0.0150(5) Uani 1 1 d .
O4 O 0.1572(3) -0.1773(3) 0.5418(2) 0.0120(4) Uani 1 1 d .
O5 O 0.1701(3) -0.2109(3) 0.2059(2) 0.0182(5) Uani 1 1 d .
O6 O 0.3281(3) -0.5380(3) 0.4768(2) 0.0151(5) Uani 1 1 d .
O7 O 0.2945(3) -0.5853(4) 0.1927(3) 0.0246(6) Uani 1 1 d .
O8 O 0.5688(3) -0.4866(3) 0.2430(2) 0.0149(5) Uani 1 1 d .
N1 N -0.1986(4) -0.1423(4) 0.3933(3) 0.0200(6) Uani 1 1 d .
H1A H -0.1442 -0.2610 0.3877 0.024 Uiso 1 1 calc R
H1B H -0.2221 -0.1480 0.4915 0.024 Uiso 1 1 calc R
N2 N -0.2290(4) 0.1477(4) 0.1216(3) 0.0239(7) Uani 1 1 d .
H2A H -0.3073 0.2632 0.1287 0.029 Uiso 1 1 calc R
H2B H -0.1770 0.1619 0.0306 0.029 Uiso 1 1 calc R
C1 C -0.3795(5) -0.0310(6) 0.2979(5) 0.0293(9) Uani 1 1 d .
H1C H -0.4616 0.0759 0.3327 0.035 Uiso 1 1 calc R
H1D H -0.4452 -0.1088 0.3064 0.035 Uiso 1 1 calc R
C2 C -0.3379(6) 0.0381(6) 0.1335(5) 0.0340(10) Uani 1 1 d .
H2C H -0.2648 -0.0690 0.0963 0.041 Uiso 1 1 calc R
H2D H -0.4568 0.1168 0.0709 0.041 Uiso 1 1 calc R

loop_
_atom_site_aniso_label
_atom_site_aniso_U_11
_atom_site_aniso_U_22
_atom_site_aniso_U_33
_atom_site_aniso_U_23
_atom_site_aniso_U_13
_atom_site_aniso_U_12
In1 0.01392(12) 0.00752(12) 0.01317(11) -0.00439(9) 0.00302(8) -0.00452(9)
Ge1 0.01161(16) 0.01721(19) 0.01217(16) -0.00783(14) 0.00300(12) -0.00880(14)
Ge2 0.00764(15) 0.00665(16) 0.01152(15) -0.00342(12) 0.00164(12) -0.00239(13)
Ge3 0.00789(16) 0.00836(17) 0.01246(16) -0.00550(13) 0.00167(12) -0.00256(13)
O1 0.042(3) 0.033(4) 0.012(2) 0.005(3) -0.013(2) -0.019(3)
O2 0.011(3) 0.011(3) 0.012(3) 0.005(3) -0.002(2) -0.003(2)
O2' 0.035(4) 0.016(3) 0.040(4) -0.017(3) 0.022(3) -0.017(3)
O3 0.0131(11) 0.0125(12) 0.0241(12) -0.0095(10) 0.0084(9) -0.0084(10)
O4 0.0150(11) 0.0048(11) 0.0134(10) -0.0030(9) 0.0001(8) -0.0016(9)
O5 0.0207(12) 0.0107(12) 0.0137(10) -0.0048(9) -0.0013(9) 0.0023(10)
O6 0.0212(12) 0.0085(11) 0.0149(10) -0.0054(9) 0.0065(9) -0.0057(10)
O7 0.0135(12) 0.0327(16) 0.0447(15) -0.0314(13) 0.0129(11) -0.0139(11)
O8 0.0095(10) 0.0212(13) 0.0132(10) -0.0031(9) 0.0009(8) -0.0075(10)
N1 0.0162(14) 0.0124(15) 0.0263(15) 0.0003(12) -0.0033(12) -0.0052(12)
N2 0.0275(16) 0.0173(16) 0.0144(13) -0.0048(12) -0.0012(12) 0.0013(13)
C1 0.0154(18) 0.021(2) 0.046(2) -0.0050(18) -0.0072(16) -0.0057(16)
C2 0.032(2) 0.029(2) 0.036(2) -0.0139(19) -0.0156(17) -0.0032(18)

loop_
_atom_type_symbol
_atom_type_description
_atom_type_scat_dispersion_real
_atom_type_scat_dispersion_imag
_atom_type_scat_source
C C 0.0033 0.0016 'International Tables Vol C Tables 4.2.6.8 and 6.1.1.4'
H H 0.0000 0.0000 'International Tables Vol C Tables 4.2.6.8 and 6.1.1.4'
N N 0.0061 0.0033 'International Tables Vol C Tables 4.2.6.8 and 6.1.1.4'
O O 0.0106 0.0060 'International Tables Vol C Tables 4.2.6.8 and 6.1.1.4'
Ge Ge 0.1547 1.8001 'International Tables Vol C Tables 4.2.6.8 and 6.1.1.4'
In In -0.7276 1.3100 'International Tables Vol C Tables 4.2.6.8 and 6.1.1.4'

loop_
_geom_angle_atom_site_label_1
_geom_angle_atom_site_label_2
_geom_angle_atom_site_label_3
_geom_angle
_geom_angle_site_symmetry_1
_geom_angle_site_symmetry_3
O2' In1 O5 92.06(17) 2_556 .
O2' In1 O2 18.93(17) 2_556 2_556
O5 In1 O2 96.0(2) . 2_556
O2' In1 O4 108.0(2) 2_556 .
O5 In1 O4 95.23(9) . .
O2 In1 O4 89.23(16) 2_556 .
O2' In1 O4 92.17(16) 2_556 2_556
O5 In1 O4 172.36(8) . 2_556
O2 In1 O4 85.97(19) 2_556 2_556
O4 In1 O4 77.40(9) . 2_556
O2' In1 N1 164.6(2) 2_556 .
O5 In1 N1 92.78(11) . .
O2 In1 N1 170.33(19) 2_556 .
O4 In1 N1 86.04(9) . .
O4 In1 N1 84.77(10) 2_556 .
O2' In1 N2 88.3(2) 2_556 .
O5 In1 N2 92.48(10) . .
O2 In1 N2 106.59(17) 2_556 .
O4 In1 N2 161.57(10) . .
O4 In1 N2 94.00(9) 2_556 .
N1 In1 N2 76.87(11) . .
O2' Ge1 O1 85.9(3) . .
O2' Ge1 O7 116.4(2) . 2_546
O1 Ge1 O7 117.9(2) . 2_546
O2' Ge1 O3 114.2(2) . .
O1 Ge1 O3 113.4(2) . .
O7 Ge1 O3 107.96(11) 2_546 .
O2' Ge1 O2 22.6(2) . .
O1 Ge1 O2 108.3(3) . .
O7 Ge1 O2 102.0(2) 2_546 .
O3 Ge1 O2 105.9(2) . .
O2' Ge1 O1 120.2(3) . 2_547
O1 Ge1 O1 34.6(3) . 2_547
O7 Ge1 O1 95.3(2) 2_546 2_547
O3 Ge1 O1 100.2(2) . 2_547
O2 Ge1 O1 142.1(3) . 2_547
O4 Ge2 O6 113.94(11) . .
O4 Ge2 O8 111.13(11) . 2_646
O6 Ge2 O8 109.59(11) . 2_646
O4 Ge2 O3 112.59(11) . .
O6 Ge2 O3 102.80(11) . .
O8 Ge2 O3 106.24(11) 2_646 .
O5 Ge3 O7 111.85(12) . .
O5 Ge3 O6 114.62(11) . .
O7 Ge3 O6 106.97(12) . .
O5 Ge3 O8 114.52(12) . .
O7 Ge3 O8 102.14(11) . .
O6 Ge3 O8 105.70(10) . .
O1 O1 Ge1 79.5(5) 2_547 .
O1 O1 Ge1 65.9(5) 2_547 2_547
Ge1 O1 Ge1 145.4(3) . 2_547
O2' O2 Ge1 64.7(8) . .
O2' O2 In1 78.0(9) . 2_556
Ge1 O2 In1 124.4(3) . 2_556
O2 O2' Ge1 92.7(10) . .
O2 O2' In1 83.1(9) . 2_556
Ge1 O2' In1 137.6(3) . 2_556
Ge2 O3 Ge1 123.35(13) . .
Ge2 O4 In1 124.17(11) . .
Ge2 O4 In1 120.93(11) . 2_556
In1 O4 In1 102.60(9) . 2_556
Ge3 O5 In1 131.27(12) . .
Ge2 O6 Ge3 128.64(13) . .
Ge1 O7 Ge3 129.75(13) 2_546 .
Ge2 O8 Ge3 124.77(12) 2_646 .
C1 N1 In1 110.5(2) . .
C1 N1 H1A 109.6 . .
In1 N1 H1A 109.6 . .
C1 N1 H1B 109.6 . .
In1 N1 H1B 109.6 . .
H1A N1 H1B 108.1 . .
C2 N2 In1 108.8(2) . .
C2 N2 H2A 109.9 . .
In1 N2 H2A 109.9 . .
C2 N2 H2B 109.9 . .
In1 N2 H2B 109.9 . .
H2A N2 H2B 108.3 . .
N1 C1 C2 109.3(3) . .
N1 C1 H1C 109.8 . .
C2 C1 H1C 109.8 . .
N1 C1 H1D 109.8 . .
C2 C1 H1D 109.8 . .
H1C C1 H1D 108.3 . .
N2 C2 C1 109.9(3) . .
N2 C2 H2C 109.7 . .
C1 C2 H2C 109.7 . .
N2 C2 H2D 109.7 . .
C1 C2 H2D 109.7 . .
H2C C2 H2D 108.2 . .

loop_
_geom_bond_atom_site_label_1
_geom_bond_atom_site_label_2
_geom_bond_distance
_geom_bond_site_symmetry_2
In1 O2' 2.077(6) 2_556
In1 O5 2.092(2) .
In1 O2 2.107(7) 2_556
In1 O4 2.218(2) .
In1 O4 2.244(2) 2_556
In1 N1 2.268(3) .
In1 N2 2.269(3) .
Ge1 O2' 1.621(6) .
Ge1 O1 1.677(5) .
Ge1 O7 1.731(2) 2_546
Ge1 O3 1.768(2) .
Ge1 O2 1.791(7) .
Ge1 O1 1.807(5) 2_547
Ge2 O4 1.734(2) .
Ge2 O6 1.749(2) .
Ge2 O8 1.751(2) 2_646
Ge2 O3 1.754(2) .
Ge3 O5 1.695(2) .
Ge3 O7 1.747(2) .
Ge3 O6 1.757(2) .
Ge3 O8 1.760(2) .
O1 O1 1.045(10) 2_547
O1 Ge1 1.807(5) 2_547
O2 O2' 0.689(6) .
O2 In1 2.107(7) 2_556
O2' In1 2.077(6) 2_556
O4 In1 2.244(2) 2_556
O7 Ge1 1.731(2) 2_546
O8 Ge2 1.751(2) 2_646
N1 C1 1.474(4) .
N1 H1A 0.9000 .
N1 H1B 0.9000 .
N2 C2 1.473(5) .
N2 H2A 0.9000 .
N2 H2B 0.9000 .
C1 C2 1.509(6) .
C1 H1C 0.9700 .
C1 H1D 0.9700 .
C2 H2C 0.9700 .
C2 H2D 0.9700 .

loop_
_geom_hbond_atom_site_label_D
_geom_hbond_atom_site_label_H
_geom_hbond_atom_site_label_A
_geom_hbond_distance_DH
_geom_hbond_distance_HA
_geom_hbond_distance_DA
_geom_hbond_angle_DHA
_geom_hbond_site_symmetry_A
N1 H1A O3 0.90 2.25 3.110(4) 160.1 2_546
N1 H1A O6 0.90 2.63 3.113(4) 114.1 2_546
N1 H1B O2 0.90 2.30 3.142(7) 156.5 .
N2 H2A O8 0.90 2.40 3.244(4) 156.0 1_465
N2 H2B O5 0.90 2.09 2.935(4) 155.6 2
